data_7131163
loop_
_publ_author_name
'Wang, Xin'
'Wu, Xiaofu'
'Wang, Tong'
'Wu, Yuliang'
'Shu, Haiyang'
'Cheng, Zhiqiang'
'Zhao, Lei'
'Tian, Hongkun'
'Tong, Hui'
'Wang, Lixiang'

_publ_section_title
;
 A high-contrast polymorphic difluoroboron luminogen with efficient RTP
 and TADF emissions.
;
_journal_issue 10
_journal_name_full 'Chemical communications (Cambridge, England)'
_journal_page_first 1377
_journal_page_last 1380
_journal_paper_doi 10.1039/d2cc05849a
_journal_volume 59
_journal_year 2023
_chemical_formula_sum 'C27 H22 B F2 N3 S'
_chemical_formula_weight 469.34
_space_group_crystal_system triclinic
_space_group_IT_number 2
_space_group_name_Hall '-P 1'
_space_group_name_H-M_alt 'P -1'
_atom_sites_solution_hydrogens geom
_audit_creation_method SHELXL-2014/7
_audit_update_record
;
2022-12-19 deposited with the CCDC.	2023-01-05 downloaded from the CCDC.
;
_cell_angle_alpha 91.670(5)
_cell_angle_beta 90.466(4)
_cell_angle_gamma 97.090(4)
_cell_formula_units_Z 4
_cell_length_a 7.9268(10)
_cell_length_b 9.2977(14)
_cell_length_c 30.925(5)
_cell_measurement_reflns_used 11921
_cell_measurement_temperature 293(2)
_cell_measurement_theta_max 29.2
_cell_measurement_theta_min 2.0
_cell_volume 2260.7(6)
_computing_cell_refinement 'Bruker SMART'
_computing_data_collection 'Bruker SMART'
_computing_data_reduction 'Bruker SAINT software (Bruker, 1999)'
_computing_molecular_graphics 'SHELXL-2014/7 (Sheldrick, 2014)'
_computing_publication_material 'SHELXL-2014/7 (Sheldrick, 2014)'
_computing_structure_refinement 'SHELXL-2014/7 (Sheldrick, 2014)'
_computing_structure_solution 'SHELXL-2014/7 (Sheldrick, 2014)'
_diffrn_ambient_temperature 293(2)
_diffrn_measured_fraction_theta_full 0.976
_diffrn_measured_fraction_theta_max 0.972
_diffrn_measurement_device_type BrukerAXS
_diffrn_measurement_method 'phi and omega scans'
_diffrn_radiation_type MoK\a
_diffrn_radiation_wavelength 0.71073
_diffrn_reflns_av_R_equivalents 0.0675
_diffrn_reflns_av_unetI/netI 0.0733
_diffrn_reflns_Laue_measured_fraction_full 0.976
_diffrn_reflns_Laue_measured_fraction_max 0.972
_diffrn_reflns_limit_h_max 10
_diffrn_reflns_limit_h_min -9
_diffrn_reflns_limit_k_max 12
_diffrn_reflns_limit_k_min -12
_diffrn_reflns_limit_l_max 42
_diffrn_reflns_limit_l_min -42
_diffrn_reflns_number 35864
_diffrn_reflns_point_group_measured_fraction_full 0.976
_diffrn_reflns_point_group_measured_fraction_max 0.972
_diffrn_reflns_theta_full 25.000
_diffrn_reflns_theta_max 29.211
_diffrn_reflns_theta_min 1.977
_diffrn_standards_number 35864
_exptl_absorpt_coefficient_mu 0.181
_exptl_absorpt_correction_T_max 0.552
_exptl_absorpt_correction_T_min 0.445
_exptl_absorpt_correction_type empirical
_exptl_absorpt_process_details SADABS
_exptl_crystal_colour yellow
_exptl_crystal_density_diffrn 1.379
_exptl_crystal_density_meas ?
_exptl_crystal_density_method 'not measured'
_exptl_crystal_description needle
_exptl_crystal_F_000 976
_exptl_crystal_size_max 0.55
_exptl_crystal_size_mid 0.23
_exptl_crystal_size_min 0.10
_refine_diff_density_max 1.508
_refine_diff_density_min -1.130
_refine_diff_density_rms 0.326
_refine_ls_extinction_coef 0.334(18)
_refine_ls_extinction_expression Fc^*^=kFc[1+0.001xFc^2^\l^3^/sin(2\q)]^-1/4^
_refine_ls_extinction_method 'SHELXL-2014/7 (Sheldrick 2014'
_refine_ls_goodness_of_fit_ref 1.198
_refine_ls_hydrogen_treatment constr
_refine_ls_matrix_type full
_refine_ls_number_parameters 614
_refine_ls_number_reflns 11921
_refine_ls_number_restraints 0
_refine_ls_restrained_S_all 1.198
_refine_ls_R_factor_all 0.1382
_refine_ls_R_factor_gt 0.1165
_refine_ls_shift/su_max 0.000
_refine_ls_shift/su_mean 0.000
_refine_ls_structure_factor_coef Fsqd
_refine_ls_weighting_details 'w=1/[\s^2^(Fo^2^)+(0.1552P)^2^+7.2250P] where P=(Fo^2^+2Fc^2^)/3'
_refine_ls_weighting_scheme calc
_refine_ls_wR_factor_gt 0.3172
_refine_ls_wR_factor_ref 0.3383
_reflns_Friedel_coverage 0.000
_reflns_number_gt 9976
_reflns_number_total 11921
_reflns_threshold_expression 'I > 2\s(I)'
_cod_data_source_file d2cc05849a2.cif
_cod_data_source_block shelx
_cod_depositor_comments
;
The following automatic conversions were performed:

data item '_exptl_crystal_density_meas' value 'none' was changed to
'?' -- the value is perceived as not measured.

Automatic conversion script
Id: cif_fix_values 7556 2019-12-06 15:28:31Z antanas 

 Adding full bibliography for 7131163--7131165.cif.
;
_cod_database_code 7131163
_shelx_shelxl_version_number 2014/7
_shelx_space_group_comment
;
The symmetry employed for this shelxl refinement is uniquely defined
by the following loop, which should always be used as a source of
symmetry information in preference to the above space-group names.
They are only intended as comments.
;

loop_
_space_group_symop_operation_xyz
'x, y, z'
'-x, -y, -z'

loop_
_atom_site_label
_atom_site_type_symbol
_atom_site_fract_x
_atom_site_fract_y
_atom_site_fract_z
_atom_site_U_iso_or_equiv
_atom_site_adp_type
_atom_site_occupancy
_atom_site_site_symmetry_order
_atom_site_calc_flag
_atom_site_refinement_flags_posn
_atom_site_refinement_flags_adp
_atom_site_refinement_flags_occupancy
_atom_site_disorder_assembly
_atom_site_disorder_group
C1 C -0.1594(6) 0.3294(5) 0.51389(16) 0.0298(9) Uani 1 1 d . . . . .
H1 H -0.1360 0.3835 0.4893 0.036 Uiso 1 1 calc R U . . .
C2 C -0.3158(6) 0.3274(5) 0.53275(17) 0.0313(10) Uani 1 1 d . . . . .
H2 H -0.3975 0.3792 0.5211 0.038 Uiso 1 1 calc R U . . .
C3 C -0.3504(6) 0.2472(5) 0.56952(16) 0.0303(9) Uani 1 1 d . . . . .
H3 H -0.4553 0.2454 0.5829 0.036 Uiso 1 1 calc R U . . .
C4 C -0.2279(6) 0.1704(5) 0.58592(14) 0.0261(8) Uani 1 1 d . . . . .
H4 H -0.2495 0.1173 0.6107 0.031 Uiso 1 1 calc R U . . .
C5 C -0.0708(5) 0.1719(4) 0.56542(13) 0.0218(8) Uani 1 1 d . . . . .
C6 C 0.1680(5) 0.0433(4) 0.56209(13) 0.0201(7) Uani 1 1 d . . . . .
C7 C 0.2688(5) -0.0587(4) 0.58427(13) 0.0202(7) Uani 1 1 d . . . . .
C8 C 0.2223(5) -0.1061(5) 0.62546(14) 0.0238(8) Uani 1 1 d . . . . .
H8 H 0.1250 -0.0786 0.6382 0.029 Uiso 1 1 calc R U . . .
C9 C 0.3215(5) -0.1947(5) 0.64746(14) 0.0243(8) Uani 1 1 d . . . . .
H9 H 0.2915 -0.2250 0.6751 0.029 Uiso 1 1 calc R U . . .
C10 C 0.4660(5) -0.2376(4) 0.62794(14) 0.0219(8) Uani 1 1 d . . . . .
C11 C 0.5097(6) -0.1956(5) 0.58624(14) 0.0271(9) Uani 1 1 d . . . . .
H11 H 0.6031 -0.2281 0.5728 0.033 Uiso 1 1 calc R U . . .
C12 C 0.4125(6) -0.1049(5) 0.56487(14) 0.0267(9) Uani 1 1 d . . . . .
H12 H 0.4432 -0.0744 0.5373 0.032 Uiso 1 1 calc R U . . .
C13 C 0.7217(6) -0.0867(5) 0.67950(15) 0.0270(9) Uani 1 1 d . . . . .
H13 H 0.6435 -0.0378 0.6652 0.032 Uiso 1 1 calc R U . . .
C14 C 0.8505(6) -0.0100(5) 0.70445(17) 0.0319(10) Uani 1 1 d . . . . .
H14 H 0.8606 0.0908 0.7059 0.038 Uiso 1 1 calc R U . . .
C15 C 0.9637(6) -0.0812(5) 0.72706(17) 0.0334(10) Uani 1 1 d . . . . .
H15 H 1.0473 -0.0295 0.7446 0.040 Uiso 1 1 calc R U . . .
C16 C 0.9512(6) -0.2314(5) 0.72332(15) 0.0270(9) Uani 1 1 d . . . . .
H16 H 1.0263 -0.2793 0.7391 0.032 Uiso 1 1 calc R U . . .
C17 C 0.8301(5) -0.3130(4) 0.69668(13) 0.0221(8) Uani 1 1 d . . . . .
C18 C 0.7098(5) -0.2375(4) 0.67592(13) 0.0213(7) Uani 1 1 d . . . . .
C19 C 0.8315(6) -0.4721(5) 0.68555(15) 0.0269(9) Uani 1 1 d . . . . .
C20 C 0.9306(7) -0.5479(6) 0.7184(2) 0.0462(15) Uani 1 1 d . . . . .
H20A H 0.9278 -0.6483 0.7100 0.069 Uiso 1 1 calc R U . . .
H20B H 1.0464 -0.5031 0.7197 0.069 Uiso 1 1 calc R U . . .
H20C H 0.8803 -0.5402 0.7464 0.069 Uiso 1 1 calc R U . . .
C21 C 0.9198(6) -0.4792(6) 0.64115(19) 0.0374(11) Uani 1 1 d . . . . .
H21A H 0.9241 -0.5787 0.6325 0.056 Uiso 1 1 calc R U . . .
H21B H 0.8567 -0.4337 0.6199 0.056 Uiso 1 1 calc R U . . .
H21C H 1.0333 -0.4296 0.6435 0.056 Uiso 1 1 calc R U . . .
C22 C 0.6500(5) -0.5439(4) 0.67940(14) 0.0228(8) Uani 1 1 d . . . . .
C23 C 0.5329(5) -0.4663(4) 0.65833(13) 0.0217(8) Uani 1 1 d . . . . .
C24 C 0.3749(5) -0.5371(5) 0.64460(16) 0.0273(9) Uani 1 1 d . . . . .
H24 H 0.3007 -0.4875 0.6291 0.033 Uiso 1 1 calc R U . . .
C25 C 0.3290(6) -0.6809(5) 0.65412(17) 0.0320(10) Uani 1 1 d . . . . .
H25 H 0.2239 -0.7274 0.6448 0.038 Uiso 1 1 calc R U . . .
C26 C 0.4371(6) -0.7564(5) 0.67722(17) 0.0331(10) Uani 1 1 d . . . . .
H26 H 0.4035 -0.8520 0.6845 0.040 Uiso 1 1 calc R U . . .
C27 C 0.5961(6) -0.6882(5) 0.68946(16) 0.0296(9) Uani 1 1 d . . . . .
H27 H 0.6693 -0.7395 0.7048 0.035 Uiso 1 1 calc R U . . .
C28 C 0.4233(5) 0.1581(4) 0.93419(13) 0.0212(7) Uani 1 1 d . . . . .
C29 C 0.2631(6) 0.1499(5) 0.91359(15) 0.0267(8) Uani 1 1 d . . . . .
H29 H 0.2393 0.0903 0.8891 0.032 Uiso 1 1 calc R U . . .
C30 C 0.1422(6) 0.2299(5) 0.92978(16) 0.0306(9) Uani 1 1 d . . . . .
H30 H 0.0364 0.2250 0.9162 0.037 Uiso 1 1 calc R U . . .
C31 C 0.1788(6) 0.3187(5) 0.96659(17) 0.0323(10) Uani 1 1 d . . . . .
H31 H 0.0976 0.3721 0.9784 0.039 Uiso 1 1 calc R U . . .
C32 C 0.3376(6) 0.3254(5) 0.98502(16) 0.0310(9) Uani 1 1 d . . . . .
H32 H 0.3636 0.3859 1.0093 0.037 Uiso 1 1 calc R U . . .
C33 C 0.6634(5) 0.0311(4) 0.93762(13) 0.0202(7) Uani 1 1 d . . . . .
C34 C 0.7636(5) -0.0743(4) 0.91554(13) 0.0203(7) Uani 1 1 d . . . . .
C35 C 0.7168(5) -0.1289(5) 0.87378(14) 0.0245(8) Uani 1 1 d . . . . .
H35 H 0.6191 -0.1039 0.8606 0.029 Uiso 1 1 calc R U . . .
C36 C 0.8163(5) -0.2206(5) 0.85198(14) 0.0251(8) Uani 1 1 d . . . . .
H36 H 0.7867 -0.2547 0.8240 0.030 Uiso 1 1 calc R U . . .
C37 C 0.9597(5) -0.2608(4) 0.87208(14) 0.0225(8) Uani 1 1 d . . . . .
C38 C 1.0043(6) -0.2109(5) 0.91379(15) 0.0269(9) Uani 1 1 d . . . . .
H38 H 1.0989 -0.2402 0.9274 0.032 Uiso 1 1 calc R U . . .
C39 C 0.9077(6) -0.1174(5) 0.93509(14) 0.0268(9) Uani 1 1 d . . . . .
H39 H 0.9392 -0.0828 0.9629 0.032 Uiso 1 1 calc R U . . .
C41 C 1.2011(5) -0.2752(4) 0.82425(13) 0.0221(8) Uani 1 1 d . . . . .
C42 C 1.2136(6) -0.1258(5) 0.81926(15) 0.0278(9) Uani 1 1 d . . . . .
H42 H 1.1371 -0.0721 0.8330 0.033 Uiso 1 1 calc R U . . .
C43 C 1.3404(6) -0.0575(5) 0.79379(17) 0.0337(10) Uani 1 1 d . . . . .
H43 H 1.3505 0.0426 0.7912 0.040 Uiso 1 1 calc R U . . .
C44 C 1.4522(7) -0.1365(6) 0.77214(17) 0.0367(11) Uani 1 1 d . . . . .
H44 H 1.5350 -0.0907 0.7544 0.044 Uiso 1 1 calc R U . . .
C45 C 1.4388(6) -0.2852(6) 0.77735(15) 0.0314(9) Uani 1 1 d . . . . .
H45 H 1.5118 -0.3390 0.7623 0.038 Uiso 1 1 calc R U . . .
C46 C 1.3187(5) -0.3560(4) 0.80463(14) 0.0231(8) Uani 1 1 d . . . . .
C47 C 1.3192(5) -0.5119(5) 0.81763(15) 0.0252(8) Uani 1 1 d . . . . .
C48 C 1.4207(7) -0.5981(6) 0.7863(2) 0.0441(13) Uani 1 1 d . . . . .
H48A H 1.5349 -0.5504 0.7845 0.066 Uiso 1 1 calc R U . . .
H48B H 1.4228 -0.6942 0.7966 0.066 Uiso 1 1 calc R U . . .
H48C H 1.3679 -0.6034 0.7581 0.066 Uiso 1 1 calc R U . . .
C49 C 1.4061(6) -0.5049(6) 0.86271(18) 0.0335(10) Uani 1 1 d . . . . .
H49A H 1.5219 -0.4615 0.8605 0.050 Uiso 1 1 calc R U . . .
H49B H 1.3467 -0.4477 0.8824 0.050 Uiso 1 1 calc R U . . .
H49C H 1.4037 -0.6012 0.8733 0.050 Uiso 1 1 calc R U . . .
C50 C 1.1370(5) -0.5807(4) 0.82215(14) 0.0237(8) Uani 1 1 d . . . . .
C51 C 1.0222(5) -0.4976(4) 0.84252(14) 0.0215(7) Uani 1 1 d . . . . .
C52 C 0.8633(5) -0.5632(5) 0.85536(15) 0.0273(9) Uani 1 1 d . . . . .
H52 H 0.7910 -0.5095 0.8707 0.033 Uiso 1 1 calc R U . . .
C53 C 0.8131(6) -0.7089(5) 0.84514(18) 0.0322(10) Uani 1 1 d . . . . .
H53 H 0.7076 -0.7524 0.8539 0.039 Uiso 1 1 calc R U . . .
C54 C 0.9193(6) -0.7899(5) 0.82189(17) 0.0331(10) Uani 1 1 d . . . . .
H54 H 0.8829 -0.8856 0.8134 0.040 Uiso 1 1 calc R U . . .
C55 C 1.0809(6) -0.7256(5) 0.81145(16) 0.0299(9) Uani 1 1 d . . . . .
H55 H 1.1538 -0.7809 0.7969 0.036 Uiso 1 1 calc R U . . .
N1 N -0.0380(5) 0.2544(4) 0.53015(12) 0.0240(7) Uani 1 1 d . . . . .
N2 N 1.0711(4) -0.3475(4) 0.84927(12) 0.0230(7) Uani 1 1 d . . . . .
N3 N 0.5362(4) 0.0710(4) 0.91651(12) 0.0230(7) Uani 1 1 d . . . . .
N4 N 0.4577(5) 0.2475(4) 0.96931(12) 0.0233(7) Uani 1 1 d . . . . .
N6 N 0.5792(4) -0.3176(4) 0.65111(12) 0.0227(7) Uani 1 1 d . . . . .
N5 N 0.0431(5) 0.0889(4) 0.58308(11) 0.0232(7) Uani 1 1 d . . . . .
B1 B 0.6415(7) 0.2716(6) 0.99046(18) 0.0293(10) Uani 1 1 d . . . . .
B2 B 0.1433(7) 0.2738(6) 0.50868(18) 0.0289(10) Uani 1 1 d . . . . .
F1 F 0.2447(4) 0.3771(3) 0.53339(12) 0.0411(7) Uani 1 1 d . . . . .
F2 F 0.1295(4) 0.3144(4) 0.46670(10) 0.0425(8) Uani 1 1 d . . . . .
S1 S 0.22880(13) 0.08944(12) 0.50957(3) 0.0255(3) Uani 1 1 d . . . . .
S2 S 0.72801(14) 0.08810(12) 0.99002(3) 0.0264(3) Uani 1 1 d . . . . .
F3 F 0.7404(4) 0.3709(3) 0.96617(12) 0.0432(8) Uani 1 1 d . . . . .
F4 F 0.6303(4) 0.3215(4) 1.03266(11) 0.0438(8) Uani 1 1 d . . . . .

loop_
_atom_site_aniso_label
_atom_site_aniso_U_11
_atom_site_aniso_U_22
_atom_site_aniso_U_33
_atom_site_aniso_U_23
_atom_site_aniso_U_13
_atom_site_aniso_U_12
C1 0.030(2) 0.028(2) 0.033(2) 0.0067(17) -0.0025(17) 0.0083(16)
C2 0.026(2) 0.027(2) 0.042(3) 0.0013(18) -0.0038(18) 0.0107(16)
C3 0.026(2) 0.031(2) 0.035(2) -0.0037(18) 0.0004(17) 0.0086(17)
C4 0.026(2) 0.027(2) 0.027(2) 0.0010(16) 0.0027(15) 0.0067(15)
C5 0.0247(19) 0.0198(17) 0.0212(18) -0.0003(14) -0.0003(14) 0.0039(14)
C6 0.0212(18) 0.0190(16) 0.0202(17) 0.0025(13) -0.0018(13) 0.0031(13)
C7 0.0197(17) 0.0183(16) 0.0236(18) 0.0034(14) -0.0022(14) 0.0054(13)
C8 0.0229(19) 0.0253(19) 0.0250(19) 0.0048(15) 0.0044(14) 0.0092(15)
C9 0.0231(19) 0.0252(19) 0.0261(19) 0.0065(15) 0.0029(15) 0.0076(15)
C10 0.0190(17) 0.0208(17) 0.0267(19) 0.0034(15) -0.0032(14) 0.0051(13)
C11 0.026(2) 0.032(2) 0.025(2) 0.0036(16) 0.0021(15) 0.0119(16)
C12 0.028(2) 0.033(2) 0.0205(19) 0.0045(16) 0.0053(15) 0.0102(17)
C13 0.028(2) 0.0222(19) 0.032(2) 0.0048(16) 0.0022(16) 0.0060(15)
C14 0.030(2) 0.0221(19) 0.043(3) -0.0033(18) 0.0006(18) 0.0027(16)
C15 0.035(2) 0.029(2) 0.036(2) -0.0079(18) -0.0076(19) 0.0057(18)
C16 0.027(2) 0.027(2) 0.028(2) 0.0004(16) -0.0081(16) 0.0070(16)
C17 0.0220(18) 0.0218(18) 0.0233(19) -0.0007(14) -0.0029(14) 0.0064(14)
C18 0.0179(17) 0.0246(18) 0.0216(18) 0.0030(14) -0.0002(13) 0.0033(14)
C19 0.024(2) 0.0221(18) 0.036(2) 0.0011(16) -0.0063(16) 0.0072(15)
C20 0.041(3) 0.025(2) 0.073(4) 0.006(2) -0.025(3) 0.009(2)
C21 0.020(2) 0.035(2) 0.056(3) -0.014(2) 0.0080(19) 0.0036(17)
C22 0.0198(18) 0.0195(17) 0.029(2) 0.0017(15) -0.0011(14) 0.0040(13)
C23 0.0174(17) 0.0250(18) 0.0238(18) 0.0008(15) 0.0026(13) 0.0069(14)
C24 0.0218(19) 0.0251(19) 0.036(2) -0.0037(17) -0.0016(16) 0.0068(15)
C25 0.023(2) 0.028(2) 0.044(3) -0.0054(19) 0.0019(18) 0.0004(16)
C26 0.034(2) 0.0217(19) 0.044(3) 0.0006(18) 0.0082(19) 0.0027(16)
C27 0.035(2) 0.0209(19) 0.034(2) 0.0011(17) 0.0022(18) 0.0106(16)
C28 0.0234(18) 0.0183(16) 0.0226(18) -0.0002(14) 0.0001(14) 0.0054(13)
C29 0.027(2) 0.0251(19) 0.029(2) -0.0022(16) -0.0022(16) 0.0072(15)
C30 0.025(2) 0.032(2) 0.037(2) 0.0055(18) 0.0014(17) 0.0109(17)
C31 0.027(2) 0.029(2) 0.042(3) 0.0000(19) 0.0079(18) 0.0084(17)
C32 0.031(2) 0.028(2) 0.034(2) -0.0073(18) 0.0047(18) 0.0091(17)
C33 0.0218(18) 0.0168(16) 0.0220(18) -0.0022(13) 0.0031(13) 0.0030(13)
C34 0.0197(17) 0.0197(17) 0.0223(18) -0.0034(14) 0.0008(13) 0.0063(13)
C35 0.0238(19) 0.0248(19) 0.026(2) -0.0078(15) -0.0037(15) 0.0092(15)
C36 0.0244(19) 0.0254(19) 0.027(2) -0.0081(16) -0.0033(15) 0.0097(15)
C37 0.0208(18) 0.0208(17) 0.0257(19) -0.0052(14) 0.0031(14) 0.0036(14)
C38 0.025(2) 0.030(2) 0.028(2) -0.0046(16) -0.0016(15) 0.0119(16)
C39 0.027(2) 0.032(2) 0.0230(19) -0.0068(16) -0.0040(15) 0.0108(16)
C41 0.0224(18) 0.0244(18) 0.0189(17) -0.0027(14) -0.0008(14) 0.0018(14)
C42 0.025(2) 0.029(2) 0.028(2) -0.0034(17) -0.0016(16) 0.0032(16)
C43 0.032(2) 0.026(2) 0.043(3) 0.0076(19) -0.0003(19) 0.0011(17)
C44 0.035(2) 0.043(3) 0.032(2) 0.010(2) 0.0086(19) 0.000(2)
C45 0.029(2) 0.039(2) 0.026(2) 0.0002(18) 0.0058(16) 0.0042(18)
C46 0.0234(19) 0.0232(18) 0.0235(19) -0.0027(15) 0.0006(14) 0.0059(14)
C47 0.0218(19) 0.0215(18) 0.034(2) -0.0032(16) 0.0049(15) 0.0085(14)
C48 0.037(3) 0.032(2) 0.065(4) -0.007(2) 0.018(2) 0.014(2)
C49 0.024(2) 0.034(2) 0.044(3) 0.007(2) -0.0042(18) 0.0047(17)
C50 0.0219(19) 0.0214(18) 0.029(2) -0.0032(15) 0.0007(15) 0.0067(14)
C51 0.0196(18) 0.0194(17) 0.0263(19) -0.0013(14) -0.0010(14) 0.0064(13)
C52 0.0189(19) 0.028(2) 0.036(2) 0.0015(17) 0.0024(15) 0.0051(15)
C53 0.023(2) 0.024(2) 0.050(3) 0.0038(19) -0.0055(18) 0.0016(15)
C54 0.034(2) 0.0219(19) 0.042(3) -0.0004(18) -0.0066(19) 0.0018(17)
C55 0.031(2) 0.0202(18) 0.040(2) -0.0057(17) -0.0020(18) 0.0079(16)
N1 0.0250(17) 0.0216(16) 0.0259(17) 0.0041(13) -0.0020(13) 0.0048(13)
N2 0.0192(16) 0.0222(16) 0.0285(18) -0.0045(13) 0.0040(13) 0.0073(12)
N3 0.0236(17) 0.0227(16) 0.0234(16) -0.0044(13) -0.0001(12) 0.0073(13)
N4 0.0242(17) 0.0194(15) 0.0265(17) -0.0038(13) 0.0026(13) 0.0048(12)
N6 0.0213(16) 0.0217(16) 0.0263(17) 0.0038(13) -0.0053(13) 0.0071(12)
N5 0.0240(17) 0.0258(16) 0.0212(16) 0.0030(13) -0.0005(12) 0.0077(13)
B1 0.029(2) 0.026(2) 0.033(3) -0.0091(19) -0.0026(19) 0.0037(18)
B2 0.029(2) 0.026(2) 0.033(3) 0.0116(19) 0.0057(19) 0.0070(18)
F1 0.0317(15) 0.0280(14) 0.062(2) 0.0039(14) -0.0009(13) -0.0032(11)
F2 0.0426(17) 0.0521(19) 0.0378(16) 0.0267(15) 0.0111(13) 0.0186(14)
S1 0.0263(5) 0.0292(5) 0.0228(5) 0.0065(4) 0.0038(4) 0.0091(4)
S2 0.0271(5) 0.0291(5) 0.0239(5) -0.0073(4) -0.0038(4) 0.0095(4)
F3 0.0330(15) 0.0279(14) 0.066(2) -0.0029(14) 0.0012(14) -0.0038(11)
F4 0.0432(17) 0.0485(18) 0.0412(17) -0.0268(14) -0.0101(13) 0.0186(14)

loop_
_atom_type_symbol
_atom_type_description
_atom_type_scat_dispersion_real
_atom_type_scat_dispersion_imag
_atom_type_scat_source
C C 0.0033 0.0016 'International Tables Vol C Tables 4.2.6.8 and 6.1.1.4'
H H 0.0000 0.0000 'International Tables Vol C Tables 4.2.6.8 and 6.1.1.4'
N N 0.0061 0.0033 'International Tables Vol C Tables 4.2.6.8 and 6.1.1.4'
F F 0.0171 0.0103 'International Tables Vol C Tables 4.2.6.8 and 6.1.1.4'
S S 0.1246 0.1234 'International Tables Vol C Tables 4.2.6.8 and 6.1.1.4'
B B 0.0013 0.0007 'International Tables Vol C Tables 4.2.6.8 and 6.1.1.4'

loop_
_geom_angle_atom_site_label_1
_geom_angle_atom_site_label_2
_geom_angle_atom_site_label_3
_geom_angle
_geom_angle_site_symmetry_1
_geom_angle_site_symmetry_3
_geom_angle_publ_flag
N1 C1 C2 121.7(4) . . ?
N1 C1 H1 119.2 . . ?
C2 C1 H1 119.2 . . ?
C1 C2 C3 119.2(4) . . ?
C1 C2 H2 120.4 . . ?
C3 C2 H2 120.4 . . ?
C4 C3 C2 119.3(4) . . ?
C4 C3 H3 120.4 . . ?
C2 C3 H3 120.4 . . ?
C3 C4 C5 120.3(4) . . ?
C3 C4 H4 119.9 . . ?
C5 C4 H4 119.9 . . ?
N1 C5 N5 123.8(4) . . ?
N1 C5 C4 119.4(4) . . ?
N5 C5 C4 116.8(4) . . ?
N5 C6 C7 117.6(3) . . ?
N5 C6 S1 125.8(3) . . ?
C7 C6 S1 116.6(3) . . ?
C8 C7 C12 119.3(4) . . ?
C8 C7 C6 119.8(3) . . ?
C12 C7 C6 120.9(4) . . ?
C9 C8 C7 120.2(4) . . ?
C9 C8 H8 119.9 . . ?
C7 C8 H8 119.9 . . ?
C8 C9 C10 119.7(4) . . ?
C8 C9 H9 120.1 . . ?
C10 C9 H9 120.1 . . ?
C11 C10 C9 120.5(4) . . ?
C11 C10 N6 118.2(4) . . ?
C9 C10 N6 121.1(4) . . ?
C12 C11 C10 119.4(4) . . ?
C12 C11 H11 120.3 . . ?
C10 C11 H11 120.3 . . ?
C11 C12 C7 120.8(4) . . ?
C11 C12 H12 119.6 . . ?
C7 C12 H12 119.6 . . ?
C14 C13 C18 119.8(4) . . ?
C14 C13 H13 120.1 . . ?
C18 C13 H13 120.1 . . ?
C15 C14 C13 120.7(4) . . ?
C15 C14 H14 119.6 . . ?
C13 C14 H14 119.6 . . ?
C14 C15 C16 119.1(4) . . ?
C14 C15 H15 120.5 . . ?
C16 C15 H15 120.5 . . ?
C15 C16 C17 122.3(4) . . ?
C15 C16 H16 118.8 . . ?
C17 C16 H16 118.8 . . ?
C16 C17 C18 117.1(4) . . ?
C16 C17 C19 123.9(4) . . ?
C18 C17 C19 118.8(4) . . ?
C13 C18 N6 120.8(4) . . ?
C13 C18 C17 120.7(4) . . ?
N6 C18 C17 118.5(4) . . ?
C17 C19 C22 109.2(3) . . ?
C17 C19 C20 112.7(4) . . ?
C22 C19 C20 112.6(4) . . ?
C17 C19 C21 106.0(4) . . ?
C22 C19 C21 107.3(4) . . ?
C20 C19 C21 108.7(4) . . ?
C19 C20 H20A 109.5 . . ?
C19 C20 H20B 109.5 . . ?
H20A C20 H20B 109.5 . . ?
C19 C20 H20C 109.5 . . ?
H20A C20 H20C 109.5 . . ?
H20B C20 H20C 109.5 . . ?
C19 C21 H21A 109.5 . . ?
C19 C21 H21B 109.5 . . ?
H21A C21 H21B 109.5 . . ?
C19 C21 H21C 109.5 . . ?
H21A C21 H21C 109.5 . . ?
H21B C21 H21C 109.5 . . ?
C27 C22 C23 117.8(4) . . ?
C27 C22 C19 123.6(4) . . ?
C23 C22 C19 118.2(4) . . ?
C24 C23 C22 120.0(4) . . ?
C24 C23 N6 121.1(4) . . ?
C22 C23 N6 118.9(4) . . ?
C25 C24 C23 120.0(4) . . ?
C25 C24 H24 120.0 . . ?
C23 C24 H24 120.0 . . ?
C26 C25 C24 121.0(4) . . ?
C26 C25 H25 119.5 . . ?
C24 C25 H25 119.5 . . ?
C25 C26 C27 119.2(4) . . ?
C25 C26 H26 120.4 . . ?
C27 C26 H26 120.4 . . ?
C26 C27 C22 121.8(4) . . ?
C26 C27 H27 119.1 . . ?
C22 C27 H27 119.1 . . ?
N4 C28 N3 124.3(4) . . ?
N4 C28 C29 119.5(4) . . ?
N3 C28 C29 116.2(4) . . ?
C30 C29 C28 119.9(4) . . ?
C30 C29 H29 120.1 . . ?
C28 C29 H29 120.1 . . ?
C29 C30 C31 119.7(4) . . ?
C29 C30 H30 120.2 . . ?
C31 C30 H30 120.2 . . ?
C32 C31 C30 118.3(4) . . ?
C32 C31 H31 120.8 . . ?
C30 C31 H31 120.8 . . ?
N4 C32 C31 122.5(4) . . ?
N4 C32 H32 118.8 . . ?
C31 C32 H32 118.8 . . ?
N3 C33 C34 117.5(4) . . ?
N3 C33 S2 126.0(3) . . ?
C34 C33 S2 116.5(3) . . ?
C39 C34 C35 118.6(4) . . ?
C39 C34 C33 121.2(4) . . ?
C35 C34 C33 120.1(3) . . ?
C36 C35 C34 120.2(4) . . ?
C36 C35 H35 119.9 . . ?
C34 C35 H35 119.9 . . ?
C37 C36 C35 119.8(4) . . ?
C37 C36 H36 120.1 . . ?
C35 C36 H36 120.1 . . ?
C38 C37 C36 120.4(4) . . ?
C38 C37 N2 118.5(4) . . ?
C36 C37 N2 121.0(4) . . ?
C39 C38 C37 119.8(4) . . ?
C39 C38 H38 120.1 . . ?
C37 C38 H38 120.1 . . ?
C38 C39 C34 121.1(4) . . ?
C38 C39 H39 119.5 . . ?
C34 C39 H39 119.5 . . ?
C42 C41 C46 120.4(4) . . ?
C42 C41 N2 120.9(4) . . ?
C46 C41 N2 118.8(4) . . ?
C43 C42 C41 119.8(4) . . ?
C43 C42 H42 120.1 . . ?
C41 C42 H42 120.1 . . ?
C44 C43 C42 120.7(4) . . ?
C44 C43 H43 119.6 . . ?
C42 C43 H43 119.6 . . ?
C43 C44 C45 119.0(4) . . ?
C43 C44 H44 120.5 . . ?
C45 C44 H44 120.5 . . ?
C44 C45 C46 121.6(4) . . ?
C44 C45 H45 119.2 . . ?
C46 C45 H45 119.2 . . ?
C45 C46 C41 118.2(4) . . ?
C45 C46 C47 123.5(4) . . ?
C41 C46 C47 118.0(4) . . ?
C50 C47 C46 108.7(3) . . ?
C50 C47 C48 112.5(4) . . ?
C46 C47 C48 112.4(4) . . ?
C50 C47 C49 108.3(4) . . ?
C46 C47 C49 106.1(4) . . ?
C48 C47 C49 108.6(4) . . ?
C47 C48 H48A 109.5 . . ?
C47 C48 H48B 109.5 . . ?
H48A C48 H48B 109.5 . . ?
C47 C48 H48C 109.5 . . ?
H48A C48 H48C 109.5 . . ?
H48B C48 H48C 109.5 . . ?
C47 C49 H49A 109.5 . . ?
C47 C49 H49B 109.5 . . ?
H49A C49 H49B 109.5 . . ?
C47 C49 H49C 109.5 . . ?
H49A C49 H49C 109.5 . . ?
H49B C49 H49C 109.5 . . ?
C55 C50 C51 118.0(4) . . ?
C55 C50 C47 123.9(4) . . ?
C51 C50 C47 117.7(4) . . ?
C52 C51 C50 120.2(4) . . ?
C52 C51 N2 121.3(4) . . ?
C50 C51 N2 118.5(4) . . ?
C53 C52 C51 120.0(4) . . ?
C53 C52 H52 120.0 . . ?
C51 C52 H52 120.0 . . ?
C54 C53 C52 120.6(4) . . ?
C54 C53 H53 119.7 . . ?
C52 C53 H53 119.7 . . ?
C53 C54 C55 118.9(4) . . ?
C53 C54 H54 120.6 . . ?
C55 C54 H54 120.6 . . ?
C54 C55 C50 122.0(4) . . ?
C54 C55 H55 119.0 . . ?
C50 C55 H55 119.0 . . ?
C1 N1 C5 120.1(4) . . ?
C1 N1 B2 118.0(4) . . ?
C5 N1 B2 121.7(3) . . ?
C41 N2 C51 120.0(3) . . ?
C41 N2 C37 117.9(3) . . ?
C51 N2 C37 119.7(3) . . ?
C33 N3 C28 123.8(4) . . ?
C32 N4 C28 120.1(4) . . ?
C32 N4 B1 118.8(4) . . ?
C28 N4 B1 120.9(3) . . ?
C18 N6 C23 120.3(3) . . ?
C18 N6 C10 117.3(3) . . ?
C23 N6 C10 120.1(3) . . ?
C6 N5 C5 124.1(4) . . ?
F4 B1 F3 111.2(4) . . ?
F4 B1 N4 109.2(4) . . ?
F3 B1 N4 107.7(4) . . ?
F4 B1 S2 109.3(4) . . ?
F3 B1 S2 111.6(3) . . ?
N4 B1 S2 107.8(3) . . ?
F2 B2 F1 111.9(4) . . ?
F2 B2 N1 109.9(4) . . ?
F1 B2 N1 107.1(4) . . ?
F2 B2 S1 109.3(4) . . ?
F1 B2 S1 111.2(3) . . ?
N1 B2 S1 107.4(3) . . ?
C6 S1 B2 97.9(2) . . ?
C33 S2 B1 97.6(2) . . ?

loop_
_geom_bond_atom_site_label_1
_geom_bond_atom_site_label_2
_geom_bond_distance
_geom_bond_site_symmetry_2
_geom_bond_publ_flag
C1 N1 1.358(5) . ?
C1 C2 1.373(7) . ?
C1 H1 0.9300 . ?
C2 C3 1.389(7) . ?
C2 H2 0.9300 . ?
C3 C4 1.376(6) . ?
C3 H3 0.9300 . ?
C4 C5 1.400(6) . ?
C4 H4 0.9300 . ?
C5 N1 1.360(5) . ?
C5 N5 1.378(5) . ?
C6 N5 1.295(5) . ?
C6 C7 1.491(5) . ?
C6 S1 1.748(4) . ?
C7 C8 1.398(6) . ?
C7 C12 1.400(6) . ?
C8 C9 1.394(5) . ?
C8 H8 0.9300 . ?
C9 C10 1.395(6) . ?
C9 H9 0.9300 . ?
C10 C11 1.392(6) . ?
C10 N6 1.434(5) . ?
C11 C12 1.388(6) . ?
C11 H11 0.9300 . ?
C12 H12 0.9300 . ?
C13 C14 1.387(7) . ?
C13 C18 1.394(6) . ?
C13 H13 0.9300 . ?
C14 C15 1.377(7) . ?
C14 H14 0.9300 . ?
C15 C16 1.389(6) . ?
C15 H15 0.9300 . ?
C16 C17 1.395(6) . ?
C16 H16 0.9300 . ?
C17 C18 1.413(5) . ?
C17 C19 1.511(6) . ?
C18 N6 1.407(5) . ?
C19 C22 1.518(6) . ?
C19 C20 1.521(6) . ?
C19 C21 1.550(7) . ?
C20 H20A 0.9600 . ?
C20 H20B 0.9600 . ?
C20 H20C 0.9600 . ?
C21 H21A 0.9600 . ?
C21 H21B 0.9600 . ?
C21 H21C 0.9600 . ?
C22 C27 1.402(6) . ?
C22 C23 1.410(5) . ?
C23 C24 1.398(6) . ?
C23 N6 1.411(5) . ?
C24 C25 1.382(6) . ?
C24 H24 0.9300 . ?
C25 C26 1.380(7) . ?
C25 H25 0.9300 . ?
C26 C27 1.384(7) . ?
C26 H26 0.9300 . ?
C27 H27 0.9300 . ?
C28 N4 1.353(5) . ?
C28 N3 1.384(5) . ?
C28 C29 1.409(6) . ?
C29 C30 1.373(6) . ?
C29 H29 0.9300 . ?
C30 C31 1.394(7) . ?
C30 H30 0.9300 . ?
C31 C32 1.371(7) . ?
C31 H31 0.9300 . ?
C32 N4 1.351(5) . ?
C32 H32 0.9300 . ?
C33 N3 1.295(5) . ?
C33 C34 1.489(5) . ?
C33 S2 1.743(4) . ?
C34 C39 1.395(6) . ?
C34 C35 1.404(6) . ?
C35 C36 1.395(5) . ?
C35 H35 0.9300 . ?
C36 C37 1.388(6) . ?
C36 H36 0.9300 . ?
C37 C38 1.386(6) . ?
C37 N2 1.442(5) . ?
C38 C39 1.384(6) . ?
C38 H38 0.9300 . ?
C39 H39 0.9300 . ?
C41 C42 1.393(6) . ?
C41 C46 1.399(5) . ?
C41 N2 1.409(5) . ?
C42 C43 1.385(7) . ?
C42 H42 0.9300 . ?
C43 C44 1.384(7) . ?
C43 H43 0.9300 . ?
C44 C45 1.388(7) . ?
C44 H44 0.9300 . ?
C45 C46 1.393(6) . ?
C45 H45 0.9300 . ?
C46 C47 1.516(6) . ?
C47 C50 1.515(6) . ?
C47 C48 1.535(6) . ?
C47 C49 1.546(7) . ?
C48 H48A 0.9600 . ?
C48 H48B 0.9600 . ?
C48 H48C 0.9600 . ?
C49 H49A 0.9600 . ?
C49 H49B 0.9600 . ?
C49 H49C 0.9600 . ?
C50 C55 1.395(6) . ?
C50 C51 1.406(5) . ?
C51 C52 1.396(6) . ?
C51 N2 1.411(5) . ?
C52 C53 1.390(6) . ?
C52 H52 0.9300 . ?
C53 C54 1.388(7) . ?
C53 H53 0.9300 . ?
C54 C55 1.389(7) . ?
C54 H54 0.9300 . ?
C55 H55 0.9300 . ?
N1 B2 1.580(6) . ?
N4 B1 1.580(6) . ?
B1 F4 1.379(6) . ?
B1 F3 1.380(6) . ?
B1 S2 1.915(5) . ?
B2 F2 1.370(6) . ?
B2 F1 1.381(7) . ?
B2 S1 1.920(5) . ?

loop_
_geom_torsion_atom_site_label_1
_geom_torsion_atom_site_label_2
_geom_torsion_atom_site_label_3
_geom_torsion_atom_site_label_4
_geom_torsion
_geom_torsion_site_symmetry_1
_geom_torsion_site_symmetry_2
_geom_torsion_site_symmetry_3
_geom_torsion_site_symmetry_4
_geom_torsion_publ_flag
N1 C1 C2 C3 0.3(7) . . . . ?
C1 C2 C3 C4 -0.7(7) . . . . ?
C2 C3 C4 C5 -0.7(7) . . . . ?
C3 C4 C5 N1 2.5(6) . . . . ?
C3 C4 C5 N5 -178.1(4) . . . . ?
N5 C6 C7 C8 2.7(6) . . . . ?
S1 C6 C7 C8 -176.8(3) . . . . ?
N5 C6 C7 C12 -175.6(4) . . . . ?
S1 C6 C7 C12 4.9(5) . . . . ?
C12 C7 C8 C9 2.1(6) . . . . ?
C6 C7 C8 C9 -176.3(4) . . . . ?
C7 C8 C9 C10 -1.0(7) . . . . ?
C8 C9 C10 C11 -1.6(7) . . . . ?
C8 C9 C10 N6 174.3(4) . . . . ?
C9 C10 C11 C12 3.0(7) . . . . ?
N6 C10 C11 C12 -173.0(4) . . . . ?
C10 C11 C12 C7 -1.8(7) . . . . ?
C8 C7 C12 C11 -0.7(7) . . . . ?
C6 C7 C12 C11 177.6(4) . . . . ?
C18 C13 C14 C15 -2.3(7) . . . . ?
C13 C14 C15 C16 2.4(8) . . . . ?
C14 C15 C16 C17 1.4(8) . . . . ?
C15 C16 C17 C18 -5.0(7) . . . . ?
C15 C16 C17 C19 168.8(5) . . . . ?
C14 C13 C18 N6 179.4(4) . . . . ?
C14 C13 C18 C17 -1.5(7) . . . . ?
C16 C17 C18 C13 5.0(6) . . . . ?
C19 C17 C18 C13 -169.1(4) . . . . ?
C16 C17 C18 N6 -175.9(4) . . . . ?
C19 C17 C18 N6 10.0(6) . . . . ?
C16 C17 C19 C22 148.2(4) . . . . ?
C18 C17 C19 C22 -38.2(5) . . . . ?
C16 C17 C19 C20 22.3(7) . . . . ?
C18 C17 C19 C20 -164.0(4) . . . . ?
C16 C17 C19 C21 -96.5(5) . . . . ?
C18 C17 C19 C21 77.1(5) . . . . ?
C17 C19 C22 C27 -147.9(4) . . . . ?
C20 C19 C22 C27 -22.0(7) . . . . ?
C21 C19 C22 C27 97.6(5) . . . . ?
C17 C19 C22 C23 38.9(5) . . . . ?
C20 C19 C22 C23 164.8(4) . . . . ?
C21 C19 C22 C23 -75.6(5) . . . . ?
C27 C22 C23 C24 -5.9(6) . . . . ?
C19 C22 C23 C24 167.7(4) . . . . ?
C27 C22 C23 N6 174.8(4) . . . . ?
C19 C22 C23 N6 -11.6(6) . . . . ?
C22 C23 C24 C25 4.1(7) . . . . ?
N6 C23 C24 C25 -176.5(4) . . . . ?
C23 C24 C25 C26 0.2(7) . . . . ?
C24 C25 C26 C27 -2.6(8) . . . . ?
C25 C26 C27 C22 0.6(7) . . . . ?
C23 C22 C27 C26 3.5(7) . . . . ?
C19 C22 C27 C26 -169.7(4) . . . . ?
N4 C28 C29 C30 -1.4(7) . . . . ?
N3 C28 C29 C30 178.3(4) . . . . ?
C28 C29 C30 C31 -0.1(7) . . . . ?
C29 C30 C31 C32 1.4(7) . . . . ?
C30 C31 C32 N4 -1.2(8) . . . . ?
N3 C33 C34 C39 176.7(4) . . . . ?
S2 C33 C34 C39 -3.8(5) . . . . ?
N3 C33 C34 C35 -1.4(6) . . . . ?
S2 C33 C34 C35 178.1(3) . . . . ?
C39 C34 C35 C36 -2.1(7) . . . . ?
C33 C34 C35 C36 176.0(4) . . . . ?
C34 C35 C36 C37 1.6(7) . . . . ?
C35 C36 C37 C38 0.3(7) . . . . ?
C35 C36 C37 N2 -175.8(4) . . . . ?
C36 C37 C38 C39 -1.7(7) . . . . ?
N2 C37 C38 C39 174.5(4) . . . . ?
C37 C38 C39 C34 1.2(7) . . . . ?
C35 C34 C39 C38 0.7(7) . . . . ?
C33 C34 C39 C38 -177.4(4) . . . . ?
C46 C41 C42 C43 1.8(7) . . . . ?
N2 C41 C42 C43 -178.7(4) . . . . ?
C41 C42 C43 C44 1.9(7) . . . . ?
C42 C43 C44 C45 -1.9(8) . . . . ?
C43 C44 C45 C46 -1.6(8) . . . . ?
C44 C45 C46 C41 5.2(7) . . . . ?
C44 C45 C46 C47 -168.7(5) . . . . ?
C42 C41 C46 C45 -5.2(6) . . . . ?
N2 C41 C46 C45 175.3(4) . . . . ?
C42 C41 C46 C47 169.0(4) . . . . ?
N2 C41 C46 C47 -10.6(6) . . . . ?
C45 C46 C47 C50 -145.7(4) . . . . ?
C41 C46 C47 C50 40.5(5) . . . . ?
C45 C46 C47 C48 -20.4(6) . . . . ?
C41 C46 C47 C48 165.8(4) . . . . ?
C45 C46 C47 C49 98.1(5) . . . . ?
C41 C46 C47 C49 -75.7(5) . . . . ?
C46 C47 C50 C55 145.1(4) . . . . ?
C48 C47 C50 C55 20.0(7) . . . . ?
C49 C47 C50 C55 -100.1(5) . . . . ?
C46 C47 C50 C51 -41.8(5) . . . . ?
C48 C47 C50 C51 -166.9(4) . . . . ?
C49 C47 C50 C51 73.0(5) . . . . ?
C55 C50 C51 C52 6.3(6) . . . . ?
C47 C50 C51 C52 -167.2(4) . . . . ?
C55 C50 C51 N2 -173.3(4) . . . . ?
C47 C50 C51 N2 13.2(6) . . . . ?
C50 C51 C52 C53 -4.8(7) . . . . ?
N2 C51 C52 C53 174.7(4) . . . . ?
C51 C52 C53 C54 -0.5(7) . . . . ?
C52 C53 C54 C55 4.2(7) . . . . ?
C53 C54 C55 C50 -2.5(8) . . . . ?
C51 C50 C55 C54 -2.6(7) . . . . ?
C47 C50 C55 C54 170.4(5) . . . . ?
C2 C1 N1 C5 1.5(7) . . . . ?
C2 C1 N1 B2 -174.9(5) . . . . ?
N5 C5 N1 C1 177.8(4) . . . . ?
C4 C5 N1 C1 -2.9(6) . . . . ?
N5 C5 N1 B2 -6.0(6) . . . . ?
C4 C5 N1 B2 173.4(4) . . . . ?
C42 C41 N2 C51 158.0(4) . . . . ?
C46 C41 N2 C51 -22.4(6) . . . . ?
C42 C41 N2 C37 -4.5(6) . . . . ?
C46 C41 N2 C37 175.0(4) . . . . ?
C52 C51 N2 C41 -158.6(4) . . . . ?
C50 C51 N2 C41 21.0(6) . . . . ?
C52 C51 N2 C37 3.6(6) . . . . ?
C50 C51 N2 C37 -176.8(4) . . . . ?
C38 C37 N2 C41 -89.9(5) . . . . ?
C36 C37 N2 C41 86.2(5) . . . . ?
C38 C37 N2 C51 107.5(5) . . . . ?
C36 C37 N2 C51 -76.4(5) . . . . ?
C34 C33 N3 C28 174.2(4) . . . . ?
S2 C33 N3 C28 -5.2(6) . . . . ?
N4 C28 N3 C33 21.6(7) . . . . ?
C29 C28 N3 C33 -158.1(4) . . . . ?
C31 C32 N4 C28 -0.3(7) . . . . ?
C31 C32 N4 B1 175.2(5) . . . . ?
N3 C28 N4 C32 -178.1(4) . . . . ?
C29 C28 N4 C32 1.6(6) . . . . ?
N3 C28 N4 B1 6.5(6) . . . . ?
C29 C28 N4 B1 -173.8(4) . . . . ?
C13 C18 N6 C23 -159.3(4) . . . . ?
C17 C18 N6 C23 21.5(6) . . . . ?
C13 C18 N6 C10 3.4(6) . . . . ?
C17 C18 N6 C10 -175.7(4) . . . . ?
C24 C23 N6 C18 160.0(4) . . . . ?
C22 C23 N6 C18 -20.7(6) . . . . ?
C24 C23 N6 C10 -2.3(6) . . . . ?
C22 C23 N6 C10 177.0(4) . . . . ?
C11 C10 N6 C18 88.8(5) . . . . ?
C9 C10 N6 C18 -87.1(5) . . . . ?
C11 C10 N6 C23 -108.4(5) . . . . ?
C9 C10 N6 C23 75.7(5) . . . . ?
C7 C6 N5 C5 -173.5(4) . . . . ?
S1 C6 N5 C5 5.9(6) . . . . ?
N1 C5 N5 C6 -22.3(6) . . . . ?
C4 C5 N5 C6 158.4(4) . . . . ?
C32 N4 B1 F4 25.8(6) . . . . ?
C28 N4 B1 F4 -158.7(4) . . . . ?
C32 N4 B1 F3 -95.0(5) . . . . ?
C28 N4 B1 F3 80.4(5) . . . . ?
C32 N4 B1 S2 144.4(4) . . . . ?
C28 N4 B1 S2 -40.2(5) . . . . ?
C1 N1 B2 F2 -25.4(6) . . . . ?
C5 N1 B2 F2 158.3(4) . . . . ?
C1 N1 B2 F1 96.4(5) . . . . ?
C5 N1 B2 F1 -79.9(5) . . . . ?
C1 N1 B2 S1 -144.2(4) . . . . ?
C5 N1 B2 S1 39.5(5) . . . . ?
N5 C6 S1 B2 26.1(4) . . . . ?
C7 C6 S1 B2 -154.5(3) . . . . ?
N3 C33 S2 B1 -26.4(4) . . . . ?
C34 C33 S2 B1 154.1(3) . . . . ?
